data_4518696
loop_
_publ_author_name
'Lei, Jiao'
'Wang, Bingqiang'
'Li, Yong-Peng'
'Ji, Wen-Juan'
'Wang, Ke'
'Qi, Honglan'
'Chou, Pi-Tai'
'Zhang, Miao-Miao'
'Bian, Hongtao'
'Zhai, Quan-Guo'

_publ_section_title
;
 A New Molecular Recognition Concept: Multiple Hydrogen Bonds and Their
 Optically Triggered Proton Transfer in Confined Metal-Organic Frameworks
 for Superior Sensing Element.
;
_journal_issue 19
_journal_name_full 'ACS applied materials &amp; interfaces'
_journal_page_first 22457
_journal_page_last 22465
_journal_paper_doi 10.1021/acsami.1c03410
_journal_volume 13
_journal_year 2021
_chemical_formula_sum 'C16 H10 In2 O14'
_chemical_formula_weight 655.88
_space_group_IT_number 64
_space_group_name_Hall '-C 2ac 2'
_space_group_name_H-M_alt 'C m c e'
_symmetry_cell_setting orthorhombic
_symmetry_space_group_name_H-M 'C m c e'
_atom_sites_solution_hydrogens geom
_atom_sites_solution_primary direct
_atom_sites_solution_secondary difmap
_audit_creation_method SHELXL-97
_cell_angle_alpha 90.00
_cell_angle_beta 90.00
_cell_angle_gamma 90.00
_cell_formula_units_Z 8
_cell_length_a 37.1792(17)
_cell_length_b 23.4037(12)
_cell_length_c 7.1550(2)
_cell_measurement_reflns_used 2240
_cell_measurement_temperature 293(2)
_cell_measurement_theta_max 71.0040
_cell_measurement_theta_min 4.5340
_cell_volume 6225.8(5)
_computing_cell_refinement 'Bruker FRAMBO'
_computing_data_collection 'Bruker FRAMBO'
_computing_data_reduction 'Bruker SAINT'
_computing_molecular_graphics 'Bruker SHELXTL'
_computing_publication_material 'Bruker SHELXTL'
_computing_structure_refinement 'SHELXL-97 (Sheldrick, 1997)'
_computing_structure_solution 'SHELXS-97 (Sheldrick, 1990)'
_diffrn_ambient_temperature 293(2)
_diffrn_detector 'CCD plate'
_diffrn_detector_area_resol_mean 8.1281
_diffrn_detector_type Eos
_diffrn_measured_fraction_theta_full 1.000
_diffrn_measured_fraction_theta_max 1.000
_diffrn_measurement_device_type 'Xcalibur, Eos, Gemini'
_diffrn_radiation_monochromator graphite
_diffrn_radiation_source 'fine-focus sealed tube'
_diffrn_radiation_type CuK\a
_diffrn_radiation_wavelength 1.54178
_diffrn_reflns_av_R_equivalents 0.0443
_diffrn_reflns_av_sigmaI/netI 0.0565
_diffrn_reflns_limit_h_max 22
_diffrn_reflns_limit_h_min -44
_diffrn_reflns_limit_k_max 18
_diffrn_reflns_limit_k_min -27
_diffrn_reflns_limit_l_max 8
_diffrn_reflns_limit_l_min -6
_diffrn_reflns_number 6114
_diffrn_reflns_theta_full 66.04
_diffrn_reflns_theta_max 66.04
_diffrn_reflns_theta_min 3.78
_exptl_absorpt_coefficient_mu 12.297
_exptl_absorpt_correction_T_max 0.3727
_exptl_absorpt_correction_T_min 0.2978
_exptl_absorpt_correction_type multi-scan
_exptl_absorpt_process_details sadabs
_exptl_crystal_colour yellow
_exptl_crystal_density_diffrn 1.399
_exptl_crystal_density_method 'not measured'
_exptl_crystal_description block
_exptl_crystal_F_000 2528
_exptl_crystal_size_max 0.13
_exptl_crystal_size_mid 0.11
_exptl_crystal_size_min 0.10
_platon_squeeze_details
;
;
_refine_diff_density_max 1.132
_refine_diff_density_min -1.033
_refine_diff_density_rms 0.129
_refine_ls_extinction_method none
_refine_ls_goodness_of_fit_ref 1.052
_refine_ls_hydrogen_treatment mixed
_refine_ls_matrix_type full
_refine_ls_number_parameters 149
_refine_ls_number_reflns 2776
_refine_ls_number_restraints 0
_refine_ls_restrained_S_all 1.052
_refine_ls_R_factor_all 0.0403
_refine_ls_R_factor_gt 0.0344
_refine_ls_shift/su_max 0.001
_refine_ls_shift/su_mean 0.000
_refine_ls_structure_factor_coef Fsqd
_refine_ls_weighting_details 'calc w=1/[\s^2^(Fo^2^)+(0.0129P)^2^+0.0000P] where P=(Fo^2^+2Fc^2^)/3'
_refine_ls_weighting_scheme calc
_refine_ls_wR_factor_gt 0.0781
_refine_ls_wR_factor_ref 0.0798
_reflns_number_gt 2250
_reflns_number_total 2776
_reflns_threshold_expression >2sigma(I)
_cod_data_source_file am1c03410_si_002.cif
_cod_data_source_block SNNU-153
_cod_depositor_comments
;
The following automatic conversions were performed:

data item '_symmetry_cell_setting' value 'Orthorhombic' was changed
to 'orthorhombic' in accordance with the
/home/data/users/saulius/crontab/automatic-downloads/rss-feeds/ACS/lib/dictionaries/cif_core.dic
dictionary named 'cif_core.dic' version 2.4.2 last updated on
2011-04-26.

Automatic conversion script
Id: cif_fix_values 7556 2019-12-06 15:28:31Z antanas 

 Adding full bibliography for 4518696.cif.
;
_cod_original_sg_symbol_H-M Cmca
_cod_database_code 4518696

loop_
_symmetry_equiv_pos_as_xyz
'x, y, z'
'-x, -y+1/2, z+1/2'
'x, -y, -z'
'-x, y+1/2, -z+1/2'
'x+1/2, y+1/2, z'
'-x+1/2, -y+1, z+1/2'
'x+1/2, -y+1/2, -z'
'-x+1/2, y+1, -z+1/2'
'-x, -y, -z'
'x, y-1/2, -z-1/2'
'-x, y, z'
'x, -y-1/2, z-1/2'
'-x+1/2, -y+1/2, -z'
'x+1/2, y, -z-1/2'
'-x+1/2, y+1/2, z'
'x+1/2, -y, z-1/2'

loop_
_atom_site_label
_atom_site_type_symbol
_atom_site_fract_x
_atom_site_fract_y
_atom_site_fract_z
_atom_site_U_iso_or_equiv
_atom_site_adp_type
_atom_site_occupancy
_atom_site_symmetry_multiplicity
_atom_site_calc_flag
_atom_site_refinement_flags
_atom_site_disorder_assembly
_atom_site_disorder_group
In1 In 0.247007(10) 0.0000 0.5000 0.01119(12) Uani 1 2 d S . .
In2 In 0.0000 0.244978(16) 1.04523(5) 0.01103(12) Uani 1 2 d S . .
O1 O 0.20565(9) 0.05594(16) 0.5994(4) 0.0300(9) Uani 1 1 d . . .
O2 O 0.20939(10) 0.05565(17) 0.9069(5) 0.0345(9) Uani 1 1 d . . .
O3 O 0.04304(10) 0.19180(17) 0.9491(4) 0.0329(9) Uani 1 1 d . . .
O4 O 0.04206(10) 0.19709(17) 0.6425(4) 0.0350(10) Uani 1 1 d . . .
O5 O 0.15690(13) 0.0960(3) 1.1080(5) 0.081(2) Uani 1 1 d . . .
H5 H 0.1761 0.0796 1.0903 0.122 Uiso 1 1 calc R . .
O6 O 0.09348(13) 0.1554(3) 0.4413(5) 0.0733(18) Uani 1 1 d . . .
H6 H 0.0741 0.1712 0.4590 0.110 Uiso 1 1 calc R . .
O7 O 0.2500 0.04400(19) 0.2500 0.0219(11) Uani 1 2 d S . .
H7 H 0.2500 0.0803 0.2500 0.026 Uiso 1 2 d SR . .
O8 O 0.0000 0.29327(19) 0.8016(6) 0.0236(11) Uani 1 2 d S . .
H8 H 0.0000 0.3295 0.8087 0.028 Uiso 1 2 d SR . .
C1 C 0.19430(15) 0.0679(2) 0.7561(7) 0.0248(12) Uani 1 1 d . . .
C2 C 0.05640(15) 0.1823(2) 0.7921(7) 0.0251(11) Uani 1 1 d . . .
C3 C 0.15839(16) 0.0971(2) 0.7694(6) 0.0251(12) Uani 1 1 d . . .
C4 C 0.14208(17) 0.1099(3) 0.9425(7) 0.0414(16) Uani 1 1 d . . .
C5 C 0.10959(15) 0.1378(3) 0.9433(7) 0.0365(14) Uani 1 1 d . . .
H5A H 0.0991 0.1469 1.0576 0.044 Uiso 1 1 calc R . .
C6 C 0.09186(15) 0.1528(2) 0.7809(6) 0.0251(12) Uani 1 1 d . . .
C7 C 0.10817(15) 0.1405(3) 0.6085(7) 0.0385(15) Uani 1 1 d . . .
C8 C 0.14085(15) 0.1137(3) 0.6051(7) 0.0371(14) Uani 1 1 d . . .
H8A H 0.1517 0.1064 0.4905 0.045 Uiso 1 1 calc R . .

loop_
_atom_site_aniso_label
_atom_site_aniso_U_11
_atom_site_aniso_U_22
_atom_site_aniso_U_33
_atom_site_aniso_U_23
_atom_site_aniso_U_13
_atom_site_aniso_U_12
In1 0.0103(2) 0.0171(2) 0.00622(18) -0.00148(15) 0.000 0.000
In2 0.0102(2) 0.0167(2) 0.00617(18) -0.00135(16) 0.000 0.000
O1 0.030(2) 0.044(2) 0.0161(17) 0.0020(16) 0.0059(15) 0.0281(18)
O2 0.030(2) 0.054(2) 0.0195(18) -0.0070(17) -0.0057(16) 0.0252(19)
O3 0.031(2) 0.050(2) 0.0177(17) 0.0035(17) 0.0090(14) 0.0270(19)
O4 0.037(2) 0.050(2) 0.0178(17) -0.0025(17) -0.0094(15) 0.031(2)
O5 0.070(3) 0.159(5) 0.016(2) 0.005(3) 0.004(2) 0.083(4)
O6 0.063(3) 0.142(5) 0.0145(19) 0.009(3) 0.0020(19) 0.072(3)
O7 0.040(3) 0.017(2) 0.008(2) 0.000 0.0030(18) 0.000
O8 0.042(3) 0.014(2) 0.015(2) 0.0000(18) 0.000 0.000
C1 0.020(3) 0.026(3) 0.028(3) 0.001(2) 0.0002(19) 0.010(2)
C2 0.022(3) 0.028(3) 0.026(3) 0.001(2) -0.001(2) 0.007(2)
C3 0.023(3) 0.037(3) 0.015(2) -0.003(2) -0.0009(19) 0.021(3)
C4 0.041(4) 0.065(4) 0.018(3) 0.003(3) -0.002(2) 0.029(3)
C5 0.033(3) 0.062(4) 0.014(2) -0.007(3) 0.004(2) 0.029(3)
C6 0.026(3) 0.033(3) 0.017(2) 0.000(2) -0.002(2) 0.022(3)
C7 0.035(3) 0.066(4) 0.014(2) 0.002(3) -0.004(2) 0.032(3)
C8 0.042(3) 0.055(3) 0.014(3) 0.004(2) 0.007(2) 0.028(3)

loop_
_atom_type_symbol
_atom_type_description
_atom_type_scat_dispersion_real
_atom_type_scat_dispersion_imag
_atom_type_scat_source
C C 0.0181 0.0091 'International Tables Vol C Tables 4.2.6.8 and 6.1.1.4'
H H 0.0000 0.0000 'International Tables Vol C Tables 4.2.6.8 and 6.1.1.4'
In In 0.0822 5.0449 'International Tables Vol C Tables 4.2.6.8 and 6.1.1.4'
O O 0.0492 0.0322 'International Tables Vol C Tables 4.2.6.8 and 6.1.1.4'

loop_
_geom_angle_atom_site_label_1
_geom_angle_atom_site_label_2
_geom_angle_atom_site_label_3
_geom_angle
_geom_angle_site_symmetry_1
_geom_angle_site_symmetry_3
_geom_angle_publ_flag
O7 In1 O7 173.83(2) 6_545 . ?
O7 In1 O1 91.23(12) 6_545 3_556 ?
O7 In1 O1 93.20(11) . 3_556 ?
O7 In1 O1 93.20(11) 6_545 . ?
O7 In1 O1 91.23(12) . . ?
O1 In1 O1 88.2(2) 3_556 . ?
O7 In1 O2 89.60(12) 6_545 8_546 ?
O7 In1 O2 85.81(11) . 8_546 ?
O1 In1 O2 177.75(13) 3_556 8_546 ?
O1 In1 O2 93.85(17) . 8_546 ?
O7 In1 O2 85.81(11) 6_545 6_544 ?
O7 In1 O2 89.60(12) . 6_544 ?
O1 In1 O2 93.85(17) 3_556 6_544 ?
O1 In1 O2 177.75(13) . 6_544 ?
O2 In1 O2 84.1(2) 8_546 6_544 ?
O8 In2 O8 173.06(11) 2 . ?
O8 In2 O3 91.93(12) 2 11 ?
O8 In2 O3 92.67(12) . 11 ?
O8 In2 O3 91.93(12) 2 . ?
O8 In2 O3 92.67(12) . . ?
O3 In2 O3 96.7(2) 11 . ?
O8 In2 O4 89.20(12) 2 12_566 ?
O8 In2 O4 85.96(12) . 12_566 ?
O3 In2 O4 177.11(15) 11 12_566 ?
O3 In2 O4 85.87(17) . 12_566 ?
O8 In2 O4 89.20(12) 2 2 ?
O8 In2 O4 85.96(12) . 2 ?
O3 In2 O4 85.87(17) 11 2 ?
O3 In2 O4 177.11(15) . 2 ?
O4 In2 O4 91.5(2) 12_566 2 ?
C1 O1 In1 133.5(3) . . ?
C1 O2 In1 137.2(3) . 6_545 ?
C2 O3 In2 133.7(3) . . ?
C2 O4 In2 138.9(3) . 2_554 ?
C4 O5 H5 109.5 . . ?
C7 O6 H6 109.5 . . ?
In1 O7 In1 120.2(2) 6_544 . ?
In1 O7 H7 119.9 6_544 . ?
In1 O7 H7 119.9 . . ?
In2 O8 In2 121.0(2) 2_554 . ?
In2 O8 H8 119.4 2_554 . ?
In2 O8 H8 119.5 . . ?
O1 C1 O2 125.5(5) . . ?
O1 C1 C3 117.8(4) . . ?
O2 C1 C3 116.7(4) . . ?
O4 C2 O3 123.6(5) . . ?
O4 C2 C6 117.5(5) . . ?
O3 C2 C6 118.9(4) . . ?
C8 C3 C4 118.6(5) . . ?
C8 C3 C1 119.1(4) . . ?
C4 C3 C1 122.2(4) . . ?
O5 C4 C5 118.1(5) . . ?
O5 C4 C3 123.0(5) . . ?
C5 C4 C3 118.9(5) . . ?
C4 C5 C6 122.5(5) . . ?
C4 C5 H5A 118.8 . . ?
C6 C5 H5A 118.8 . . ?
C5 C6 C7 118.7(5) . . ?
C5 C6 C2 119.6(4) . . ?
C7 C6 C2 121.6(4) . . ?
O6 C7 C8 117.3(5) . . ?
O6 C7 C6 123.1(5) . . ?
C8 C7 C6 119.6(5) . . ?
C7 C8 C3 121.7(5) . . ?
C7 C8 H8A 119.1 . . ?
C3 C8 H8A 119.1 . . ?

loop_
_geom_bond_atom_site_label_1
_geom_bond_atom_site_label_2
_geom_bond_distance
_geom_bond_site_symmetry_2
_geom_bond_publ_flag
In1 O7 2.067(2) 6_545 ?
In1 O7 2.067(2) . ?
In1 O1 2.141(3) 3_556 ?
In1 O1 2.141(3) . ?
In1 O2 2.184(3) 8_546 ?
In1 O2 2.184(3) 6_544 ?
In2 O8 2.041(4) 2 ?
In2 O8 2.078(4) . ?
In2 O3 2.141(3) 11 ?
In2 O3 2.141(3) . ?
In2 O4 2.183(3) 12_566 ?
In2 O4 2.183(3) 2 ?
O1 C1 1.231(6) . ?
O2 C1 1.249(6) . ?
O2 In1 2.184(3) 6_545 ?
O3 C2 1.248(5) . ?
O4 C2 1.245(6) . ?
O4 In2 2.183(3) 2_554 ?
O5 C4 1.346(6) . ?
O5 H5 0.8200 . ?
O6 C7 1.361(6) . ?
O6 H6 0.8200 . ?
O7 In1 2.067(2) 6_544 ?
O7 H7 0.8500 . ?
O8 In2 2.041(4) 2_554 ?
O8 H8 0.8501 . ?
C1 C3 1.503(7) . ?
C2 C6 1.491(7) . ?
C3 C8 1.400(7) . ?
C3 C4 1.410(7) . ?
C4 C5 1.373(7) . ?
C5 C6 1.382(7) . ?
C5 H5A 0.9300 . ?
C6 C7 1.404(7) . ?
C7 C8 1.367(7) . ?
C8 H8A 0.9300 . ?

loop_
_geom_torsion_atom_site_label_1
_geom_torsion_atom_site_label_2
_geom_torsion_atom_site_label_3
_geom_torsion_atom_site_label_4
_geom_torsion
_geom_torsion_site_symmetry_1
_geom_torsion_site_symmetry_2
_geom_torsion_site_symmetry_3
_geom_torsion_site_symmetry_4
_geom_torsion_publ_flag
O7 In1 O1 C1 16.3(5) 6_545 . . . ?
O7 In1 O1 C1 -159.4(5) . . . . ?
O1 In1 O1 C1 107.4(5) 3_556 . . . ?
O2 In1 O1 C1 -73.5(5) 8_546 . . . ?
O2 In1 O1 C1 -48(3) 6_544 . . . ?
O8 In2 O3 C2 168.0(5) 2 . . . ?
O8 In2 O3 C2 -17.2(5) . . . . ?
O3 In2 O3 C2 75.8(5) 11 . . . ?
O4 In2 O3 C2 -103.0(5) 12_566 . . . ?
O4 In2 O3 C2 -79(2) 2 . . . ?
O7 In1 O7 In1 88.225(9) 6_545 . . 6_544 ?
O1 In1 O7 In1 -47.61(10) 3_556 . . 6_544 ?
O1 In1 O7 In1 -135.87(10) . . . 6_544 ?
O2 In1 O7 In1 130.36(11) 8_546 . . 6_544 ?
O2 In1 O7 In1 46.22(11) 6_544 . . 6_544 ?
O8 In2 O8 In2 180.000(5) 2 . . 2_554 ?
O3 In2 O8 In2 -48.44(11) 11 . . 2_554 ?
O3 In2 O8 In2 48.44(11) . . . 2_554 ?
O4 In2 O8 In2 134.11(11) 12_566 . . 2_554 ?
O4 In2 O8 In2 -134.11(11) 2 . . 2_554 ?
In1 O1 C1 O2 13.0(9) . . . . ?
In1 O1 C1 C3 -163.8(4) . . . . ?
In1 O2 C1 O1 -13.3(10) 6_545 . . . ?
In1 O2 C1 C3 163.6(4) 6_545 . . . ?
In2 O4 C2 O3 16.1(10) 2_554 . . . ?
In2 O4 C2 C6 -162.5(4) 2_554 . . . ?
In2 O3 C2 O4 -12.7(9) . . . . ?
In2 O3 C2 C6 165.9(4) . . . . ?
O1 C1 C3 C8 -5.2(8) . . . . ?
O2 C1 C3 C8 177.7(5) . . . . ?
O1 C1 C3 C4 176.5(6) . . . . ?
O2 C1 C3 C4 -0.6(8) . . . . ?
C8 C3 C4 O5 -179.7(6) . . . . ?
C1 C3 C4 O5 -1.4(10) . . . . ?
C8 C3 C4 C5 0.3(10) . . . . ?
C1 C3 C4 C5 178.6(6) . . . . ?
O5 C4 C5 C6 -178.6(6) . . . . ?
C3 C4 C5 C6 1.4(10) . . . . ?
C4 C5 C6 C7 -1.8(10) . . . . ?
C4 C5 C6 C2 179.1(6) . . . . ?
O4 C2 C6 C5 177.2(6) . . . . ?
O3 C2 C6 C5 -1.5(8) . . . . ?
O4 C2 C6 C7 -1.8(8) . . . . ?
O3 C2 C6 C7 179.5(6) . . . . ?
C5 C6 C7 O6 -177.6(6) . . . . ?
C2 C6 C7 O6 1.4(10) . . . . ?
C5 C6 C7 C8 0.5(10) . . . . ?
C2 C6 C7 C8 179.5(6) . . . . ?
O6 C7 C8 C3 179.4(6) . . . . ?
C6 C7 C8 C3 1.2(10) . . . . ?
C4 C3 C8 C7 -1.6(10) . . . . ?
C1 C3 C8 C7 -180.0(6) . . . . ?

loop_
_platon_squeeze_void_nr
_platon_squeeze_void_average_x
_platon_squeeze_void_average_y
_platon_squeeze_void_average_z
_platon_squeeze_void_volume
_platon_squeeze_void_count_electrons
1 0.000 0.000 -0.038 362.9 124.4
2 0.000 0.500 -0.034 362.9 124.4
3 0.250 0.250 -0.057 355.8 115.7
4 0.250 0.750 -0.055 355.8 115.6
5 0.500 0.000 -0.056 362.9 124.4
6 0.500 0.500 -0.060 362.9 124.4
7 0.750 0.250 -0.055 355.8 115.6
8 0.750 0.750 -0.057 355.8 115.7
